data_2226701
loop_
_publ_author_name
'Zhang, Xiao-wei'
'Gu, Zhong-wei'

_publ_section_title
;
 4,4'-[2,5-Bis(dodecyloxy)-<i>p</i>-phenylene]bis(2-methylbut-3-yn-2-ol)
;
_journal_coeditor_code VM2027
_journal_issue 7
_journal_name_full 'Acta Crystallographica Section E'
_journal_page_first o1521
_journal_paper_doi 10.1107/S1600536810019227
_journal_volume 66
_journal_year 2010
_chemical_formula_iupac 'C40 H66 O4'
_chemical_formula_moiety 'C40 H66 O4'
_chemical_formula_sum 'C40 H66 O4'
_chemical_formula_weight 610.93
_chemical_name_systematic
;
4,4'-[2,5-Bis(dodecyloxy)-<i>p</i>-phenylene]bis(2-methylbut-3-yn-2-ol)
;
_space_group_IT_number 2
_symmetry_cell_setting triclinic
_symmetry_space_group_name_Hall '-P 1'
_symmetry_space_group_name_H-M 'P -1'
_atom_sites_solution_hydrogens geom
_atom_sites_solution_primary direct
_atom_sites_solution_secondary difmap
_audit_creation_method SHELXL-97
_cell_angle_alpha 85.8100(10)
_cell_angle_beta 88.512(2)
_cell_angle_gamma 79.3730(10)
_cell_formula_units_Z 2
_cell_length_a 9.1325(9)
_cell_length_b 9.7070(10)
_cell_length_c 22.9107(19)
_cell_measurement_reflns_used 1230
_cell_measurement_temperature 298(2)
_cell_measurement_theta_max 20.758
_cell_measurement_theta_min 2.442
_cell_volume 1990.7(3)
_computing_cell_refinement 'SAINT (Bruker, 1997)'
_computing_data_collection 'SMART (Bruker, 1997)'
_computing_data_reduction 'SAINT (Bruker, 1997)'
_computing_molecular_graphics 'SHELXTL (Sheldrick, 2008)'
_computing_publication_material 'SHELXTL (Sheldrick, 2008)'
_computing_structure_refinement 'SHELXL97 (Sheldrick, 2008)'
_computing_structure_solution 'SHELXS97 (Sheldrick, 2008)'
_diffrn_ambient_temperature 298(2)
_diffrn_measured_fraction_theta_full 0.983
_diffrn_measured_fraction_theta_max 0.983
_diffrn_measurement_device_type 'Bruker SMART CCD area-detector'
_diffrn_measurement_method 'phi and omega scans'
_diffrn_radiation_monochromator graphite
_diffrn_radiation_source 'fine-focus sealed tube'
_diffrn_radiation_type MoK\a
_diffrn_radiation_wavelength 0.71073
_diffrn_reflns_av_R_equivalents 0.0422
_diffrn_reflns_av_sigmaI/netI 0.1040
_diffrn_reflns_limit_h_max 9
_diffrn_reflns_limit_h_min -10
_diffrn_reflns_limit_k_max 11
_diffrn_reflns_limit_k_min -11
_diffrn_reflns_limit_l_max 27
_diffrn_reflns_limit_l_min -27
_diffrn_reflns_number 10561
_diffrn_reflns_theta_full 25.02
_diffrn_reflns_theta_max 25.02
_diffrn_reflns_theta_min 1.78
_exptl_absorpt_coefficient_mu 0.063
_exptl_absorpt_correction_T_max 0.9726
_exptl_absorpt_correction_T_min 0.9696
_exptl_absorpt_correction_type multi-scan
_exptl_absorpt_process_details '(SADABS; Sheldrick, 2002)'
_exptl_crystal_colour colorless
_exptl_crystal_density_diffrn 1.019
_exptl_crystal_density_method 'not measured'
_exptl_crystal_description acicular
_exptl_crystal_F_000 676
_exptl_crystal_size_max 0.49
_exptl_crystal_size_mid 0.45
_exptl_crystal_size_min 0.44
_refine_diff_density_max 0.177
_refine_diff_density_min -0.213
_refine_ls_extinction_coef 0.0060(6)
_refine_ls_extinction_expression Fc^*^=kFc[1+0.001xFc^2^\l^3^/sin(2\q)]^-1/4^
_refine_ls_extinction_method 'SHELXL97 (Sheldrick, 2008)'
_refine_ls_goodness_of_fit_ref 1.071
_refine_ls_hydrogen_treatment constr
_refine_ls_matrix_type full
_refine_ls_number_parameters 404
_refine_ls_number_reflns 6920
_refine_ls_number_restraints 0
_refine_ls_restrained_S_all 1.071
_refine_ls_R_factor_all 0.1854
_refine_ls_R_factor_gt 0.0708
_refine_ls_shift/su_max 0.001
_refine_ls_shift/su_mean 0.000
_refine_ls_structure_factor_coef Fsqd
_refine_ls_weighting_details 'calc w=1/[\s^2^(Fo^2^)+(0.0353P)^2^+0.0000P] where P=(Fo^2^+2Fc^2^)/3'
_refine_ls_weighting_scheme calc
_refine_ls_wR_factor_gt 0.1414
_refine_ls_wR_factor_ref 0.1659
_reflns_number_gt 2398
_reflns_number_total 6920
_reflns_threshold_expression I>2sigma(I)
_cod_data_source_file vm2027.cif
_cod_data_source_block I
_cod_database_code 2226701
_cod_database_fobs_code 2226701

loop_
_symmetry_equiv_pos_as_xyz
'x, y, z'
'-x, -y, -z'

loop_
_atom_site_type_symbol
_atom_site_label
_atom_site_fract_x
_atom_site_fract_y
_atom_site_fract_z
_atom_site_U_iso_or_equiv
_atom_site_adp_type
_atom_site_calc_flag
_atom_site_refinement_flags
_atom_site_occupancy
_atom_site_disorder_assembly
_atom_site_disorder_group
O O1 0.5619(2) 0.6464(2) 0.60317(9) 0.0666(7) Uani d . 1 . .
O O2 0.4531(2) 0.8819(2) 0.37806(9) 0.0714(7) Uani d . 1 . .
O O3 1.0800(2) 0.7198(2) 0.62786(11) 0.0994(9) Uani d . 1 . .
H H3 1.0311 0.6572 0.6339 0.119 Uiso calc R 1 . .
O O4 0.1121(2) 0.4803(2) 0.35258(8) 0.0752(7) Uani d . 1 . .
H H4 0.1964 0.4527 0.3652 0.090 Uiso calc R 1 . .
C C1 0.5291(3) 0.7034(3) 0.54744(14) 0.0534(8) Uani d . 1 . .
C C2 0.6249(3) 0.7888(3) 0.52315(13) 0.0528(8) Uani d . 1 . .
C C3 0.5991(3) 0.8499(3) 0.46641(13) 0.0572(9) Uani d . 1 . .
H H3A 0.6627 0.9073 0.4501 0.069 Uiso calc R 1 . .
C C4 0.4830(3) 0.8276(3) 0.43423(14) 0.0533(8) Uani d . 1 . .
C C5 0.3887(3) 0.7413(3) 0.45894(14) 0.0551(9) Uani d . 1 . .
C C6 0.4118(3) 0.6820(3) 0.51588(13) 0.0584(9) Uani d . 1 . .
H H6 0.3463 0.6270 0.5326 0.070 Uiso calc R 1 . .
C C7 0.7507(3) 0.8120(3) 0.55566(13) 0.0582(9) Uani d . 1 . .
C C8 0.8540(3) 0.8312(3) 0.58160(14) 0.0602(9) Uani d . 1 . .
C C9 0.9813(4) 0.8515(4) 0.61596(15) 0.0635(9) Uani d . 1 . .
C C10 1.0743(4) 0.9431(3) 0.58122(14) 0.0930(13) Uani d . 1 . .
H H10A 1.1587 0.9521 0.6038 0.139 Uiso calc R 1 . .
H H10B 1.0152 1.0344 0.5723 0.139 Uiso calc R 1 . .
H H10C 1.1082 0.9010 0.5455 0.139 Uiso calc R 1 . .
C C11 0.9265(4) 0.9115(4) 0.67326(14) 0.0987(13) Uani d . 1 . .
H H11A 0.8738 0.8475 0.6952 0.148 Uiso calc R 1 . .
H H11B 0.8609 1.0000 0.6656 0.148 Uiso calc R 1 . .
H H11C 1.0100 0.9250 0.6954 0.148 Uiso calc R 1 . .
C C12 0.2687(3) 0.7079(3) 0.42565(13) 0.0601(9) Uani d . 1 . .
C C13 0.1735(4) 0.6704(3) 0.40058(13) 0.0623(10) Uani d . 1 . .
C C14 0.0546(4) 0.6191(3) 0.37183(15) 0.0643(9) Uani d . 1 . .
C C15 0.0049(4) 0.7068(4) 0.31614(15) 0.1171(16) Uani d . 1 . .
H H15A 0.0902 0.7155 0.2918 0.176 Uiso calc R 1 . .
H H15B -0.0454 0.7984 0.3257 0.176 Uiso calc R 1 . .
H H15C -0.0618 0.6620 0.2957 0.176 Uiso calc R 1 . .
C C16 -0.0720(4) 0.6081(4) 0.41370(17) 0.1193(15) Uani d . 1 . .
H H16A -0.1470 0.5705 0.3947 0.179 Uiso calc R 1 . .
H H16B -0.1139 0.6996 0.4261 0.179 Uiso calc R 1 . .
H H16C -0.0362 0.5469 0.4472 0.179 Uiso calc R 1 . .
C C17 0.4571(3) 0.5688(3) 0.63136(12) 0.0651(9) Uani d . 1 . .
H H17A 0.4507 0.4879 0.6097 0.078 Uiso calc R 1 . .
H H17B 0.3591 0.6277 0.6324 0.078 Uiso calc R 1 . .
C C18 0.5082(3) 0.5217(3) 0.69225(12) 0.0682(10) Uani d . 1 . .
H H18A 0.5215 0.6026 0.7126 0.082 Uiso calc R 1 . .
H H18B 0.6038 0.4587 0.6907 0.082 Uiso calc R 1 . .
C C19 0.3975(3) 0.4474(3) 0.72566(12) 0.0768(11) Uani d . 1 . .
H H19A 0.3027 0.5114 0.7273 0.092 Uiso calc R 1 . .
H H19B 0.3828 0.3682 0.7044 0.092 Uiso calc R 1 . .
C C20 0.4440(4) 0.3951(3) 0.78700(13) 0.0808(11) Uani d . 1 . .
H H20A 0.4642 0.4735 0.8075 0.097 Uiso calc R 1 . .
H H20B 0.5363 0.3274 0.7851 0.097 Uiso calc R 1 . .
C C21 0.3313(4) 0.3275(4) 0.82205(13) 0.0951(13) Uani d . 1 . .
H H21A 0.3114 0.2490 0.8016 0.114 Uiso calc R 1 . .
H H21B 0.2390 0.3952 0.8237 0.114 Uiso calc R 1 . .
C C22 0.3764(4) 0.2753(4) 0.88363(14) 0.0943(12) Uani d . 1 . .
H H22A 0.4678 0.2065 0.8818 0.113 Uiso calc R 1 . .
H H22B 0.3985 0.3535 0.9036 0.113 Uiso calc R 1 . .
C C23 0.2654(4) 0.2106(4) 0.91963(14) 0.1057(14) Uani d . 1 . .
H H23A 0.1740 0.2794 0.9212 0.127 Uiso calc R 1 . .
H H23B 0.2435 0.1324 0.8995 0.127 Uiso calc R 1 . .
C C24 0.3075(4) 0.1586(4) 0.98064(14) 0.1027(14) Uani d . 1 . .
H H24A 0.3972 0.0876 0.9790 0.123 Uiso calc R 1 . .
H H24B 0.3325 0.2361 1.0004 0.123 Uiso calc R 1 . .
C C25 0.1960(4) 0.0981(4) 1.01714(15) 0.1141(15) Uani d . 1 . .
H H25A 0.1067 0.1695 1.0187 0.137 Uiso calc R 1 . .
H H25B 0.1705 0.0215 0.9970 0.137 Uiso calc R 1 . .
C C26 0.2341(4) 0.0446(4) 1.07781(15) 0.1080(14) Uani d . 1 . .
H H26A 0.3221 -0.0284 1.0762 0.130 Uiso calc R 1 . .
H H26B 0.2618 0.1206 1.0977 0.130 Uiso calc R 1 . .
C C27 0.1228(5) -0.0124(5) 1.11418(16) 0.1390(18) Uani d . 1 . .
H H27A 0.0949 -0.0879 1.0940 0.167 Uiso calc R 1 . .
H H27B 0.0350 0.0608 1.1156 0.167 Uiso calc R 1 . .
C C28 0.1581(5) -0.0666(5) 1.17449(17) 0.160(2) Uani d . 1 . .
H H28A 0.2394 -0.1449 1.1744 0.241 Uiso calc R 1 . .
H H28B 0.0724 -0.0964 1.1928 0.241 Uiso calc R 1 . .
H H28C 0.1857 0.0061 1.1958 0.241 Uiso calc R 1 . .
C C29 0.5533(3) 0.9638(3) 0.35073(13) 0.0709(10) Uani d . 1 . .
H H29A 0.6535 0.9090 0.3509 0.085 Uiso calc R 1 . .
H H29B 0.5536 1.0460 0.3724 0.085 Uiso calc R 1 . .
C C30 0.5069(4) 1.0082(4) 0.28960(13) 0.0813(11) Uani d . 1 . .
H H30A 0.4128 1.0735 0.2902 0.098 Uiso calc R 1 . .
H H30B 0.4913 0.9266 0.2702 0.098 Uiso calc R 1 . .
C C31 0.6199(4) 1.0771(3) 0.25481(13) 0.0817(11) Uani d . 1 . .
H H31A 0.6402 1.1545 0.2759 0.098 Uiso calc R 1 . .
H H31B 0.7121 1.0094 0.2527 0.098 Uiso calc R 1 . .
C C32 0.5752(4) 1.1317(4) 0.19408(13) 0.0932(12) Uani d . 1 . .
H H32A 0.5508 1.0549 0.1737 0.112 Uiso calc R 1 . .
H H32B 0.4850 1.2018 0.1965 0.112 Uiso calc R 1 . .
C C33 0.6870(4) 1.1953(4) 0.15801(14) 0.0944(12) Uani d . 1 . .
H H33A 0.7769 1.1250 0.1554 0.113 Uiso calc R 1 . .
H H33B 0.7120 1.2716 0.1786 0.113 Uiso calc R 1 . .
C C34 0.6418(4) 1.2511(4) 0.09735(14) 0.1049(14) Uani d . 1 . .
H H34A 0.6142 1.1752 0.0773 0.126 Uiso calc R 1 . .
H H34B 0.5530 1.3227 0.1002 0.126 Uiso calc R 1 . .
C C35 0.7518(4) 1.3120(4) 0.06007(15) 0.1056(14) Uani d . 1 . .
H H35A 0.7786 1.3882 0.0801 0.127 Uiso calc R 1 . .
H H35B 0.8410 1.2405 0.0578 0.127 Uiso calc R 1 . .
C C36 0.7107(4) 1.3664(4) -0.00021(15) 0.1068(14) Uani d . 1 . .
H H36A 0.6816 1.2907 -0.0199 0.128 Uiso calc R 1 . .
H H36B 0.6229 1.4393 0.0022 0.128 Uiso calc R 1 . .
C C37 0.8198(5) 1.4237(4) -0.03764(16) 0.1198(16) Uani d . 1 . .
H H37A 0.9072 1.3503 -0.0401 0.144 Uiso calc R 1 . .
H H37B 0.8495 1.4986 -0.0176 0.144 Uiso calc R 1 . .
C C38 0.7808(5) 1.4795(4) -0.09775(16) 0.1136(15) Uani d . 1 . .
H H38A 0.7468 1.4060 -0.1173 0.136 Uiso calc R 1 . .
H H38B 0.6963 1.5558 -0.0952 0.136 Uiso calc R 1 . .
C C39 0.8910(5) 1.5306(5) -0.13537(18) 0.153(2) Uani d . 1 . .
H H39A 0.9739 1.4528 -0.1384 0.184 Uiso calc R 1 . .
H H39B 0.9275 1.6009 -0.1147 0.184 Uiso calc R 1 . .
C C40 0.8588(5) 1.5906(5) -0.19420(18) 0.167(2) Uani d . 1 . .
H H40A 0.8357 1.5199 -0.2178 0.250 Uiso calc R 1 . .
H H40B 0.9441 1.6251 -0.2105 0.250 Uiso calc R 1 . .
H H40C 0.7752 1.6667 -0.1934 0.250 Uiso calc R 1 . .

loop_
_atom_site_aniso_label
_atom_site_aniso_U_11
_atom_site_aniso_U_22
_atom_site_aniso_U_33
_atom_site_aniso_U_12
_atom_site_aniso_U_13
_atom_site_aniso_U_23
O1 0.0536(14) 0.0819(16) 0.0665(15) -0.0259(13) -0.0131(12) 0.0194(13)
O2 0.0585(15) 0.0954(17) 0.0632(15) -0.0284(14) -0.0101(13) 0.0144(13)
O3 0.0594(16) 0.0710(17) 0.169(2) -0.0183(14) -0.0301(16) 0.0092(17)
O4 0.0587(15) 0.0705(16) 0.0982(17) -0.0143(13) -0.0151(13) -0.0061(13)
C1 0.039(2) 0.056(2) 0.064(2) -0.0101(18) -0.0039(18) 0.0030(18)
C2 0.0368(19) 0.053(2) 0.067(2) -0.0070(17) -0.0014(18) 0.0032(17)
C3 0.040(2) 0.063(2) 0.067(2) -0.0109(18) 0.0037(18) 0.0037(18)
C4 0.039(2) 0.056(2) 0.063(2) -0.0056(18) -0.0004(18) -0.0008(18)
C5 0.035(2) 0.057(2) 0.074(2) -0.0103(18) -0.0073(19) -0.0011(19)
C6 0.044(2) 0.063(2) 0.068(2) -0.0136(18) 0.0001(19) 0.0074(19)
C7 0.050(2) 0.056(2) 0.070(2) -0.0166(18) -0.0043(19) 0.0032(17)
C8 0.047(2) 0.061(2) 0.074(2) -0.0148(18) -0.0034(19) 0.0004(18)
C9 0.048(2) 0.060(2) 0.085(3) -0.019(2) -0.012(2) 0.003(2)
C10 0.076(3) 0.105(3) 0.108(3) -0.049(3) -0.011(2) 0.013(2)
C11 0.091(3) 0.139(4) 0.076(3) -0.044(3) -0.008(2) -0.012(3)
C12 0.049(2) 0.062(2) 0.071(2) -0.0150(19) -0.0004(19) -0.0012(18)
C13 0.051(2) 0.063(2) 0.074(2) -0.0145(19) -0.003(2) 0.0005(19)
C14 0.050(2) 0.059(2) 0.085(3) -0.010(2) -0.009(2) -0.008(2)
C15 0.135(4) 0.094(3) 0.127(3) -0.036(3) -0.082(3) 0.022(3)
C16 0.066(3) 0.148(4) 0.160(4) -0.045(3) 0.027(3) -0.062(3)
C17 0.049(2) 0.076(2) 0.070(2) -0.020(2) -0.0010(19) 0.0098(19)
C18 0.055(2) 0.088(3) 0.061(2) -0.016(2) -0.0048(19) 0.0107(19)
C19 0.058(2) 0.104(3) 0.068(2) -0.022(2) 0.002(2) 0.012(2)
C20 0.071(3) 0.104(3) 0.067(2) -0.024(2) -0.003(2) 0.016(2)
C21 0.081(3) 0.135(4) 0.071(3) -0.033(3) 0.001(2) 0.019(2)
C22 0.090(3) 0.117(3) 0.075(3) -0.028(3) 0.001(2) 0.022(2)
C23 0.092(3) 0.148(4) 0.076(3) -0.034(3) 0.000(2) 0.025(3)
C24 0.102(3) 0.127(4) 0.076(3) -0.025(3) 0.001(3) 0.025(3)
C25 0.106(3) 0.160(4) 0.075(3) -0.036(3) 0.004(3) 0.029(3)
C26 0.112(3) 0.132(4) 0.077(3) -0.027(3) 0.001(3) 0.026(3)
C27 0.135(4) 0.190(5) 0.088(3) -0.041(4) 0.015(3) 0.038(3)
C28 0.182(5) 0.194(5) 0.096(3) -0.033(4) 0.010(3) 0.045(4)
C29 0.060(2) 0.083(3) 0.071(2) -0.024(2) -0.005(2) 0.013(2)
C30 0.070(3) 0.110(3) 0.063(2) -0.022(2) -0.004(2) 0.016(2)
C31 0.077(3) 0.096(3) 0.071(2) -0.023(2) -0.004(2) 0.015(2)
C32 0.084(3) 0.128(3) 0.066(2) -0.025(3) 0.002(2) 0.013(2)
C33 0.093(3) 0.113(3) 0.077(3) -0.027(3) 0.000(2) 0.018(2)
C34 0.097(3) 0.142(4) 0.075(3) -0.029(3) 0.002(3) 0.017(3)
C35 0.102(3) 0.132(4) 0.083(3) -0.037(3) 0.001(3) 0.028(3)
C36 0.100(3) 0.147(4) 0.073(3) -0.031(3) 0.003(3) 0.018(3)
C37 0.124(4) 0.152(4) 0.084(3) -0.042(3) -0.001(3) 0.034(3)
C38 0.118(4) 0.147(4) 0.076(3) -0.034(3) 0.008(3) 0.015(3)
C39 0.149(5) 0.209(5) 0.099(4) -0.053(4) -0.008(3) 0.053(4)
C40 0.180(5) 0.209(5) 0.104(4) -0.037(5) 0.007(4) 0.036(4)

loop_
_atom_type_symbol
_atom_type_description
_atom_type_scat_dispersion_real
_atom_type_scat_dispersion_imag
_atom_type_scat_source
C C 0.0033 0.0016 'International Tables Vol C Tables 4.2.6.8 and 6.1.1.4'
H H 0.0000 0.0000 'International Tables Vol C Tables 4.2.6.8 and 6.1.1.4'
O O 0.0106 0.0060 'International Tables Vol C Tables 4.2.6.8 and 6.1.1.4'

loop_
_geom_angle_atom_site_label_1
_geom_angle_atom_site_label_2
_geom_angle_atom_site_label_3
_geom_angle_site_symmetry_1
_geom_angle_site_symmetry_3
_geom_angle
_geom_angle_publ_flag
C1 O1 C17 . . 116.8(2) ?
C4 O2 C29 . . 117.5(2) ?
C9 O3 H3 . . 109.5 ?
C14 O4 H4 . . 109.5 ?
C6 C1 O1 . . 124.6(3) ?
C6 C1 C2 . . 119.7(3) ?
O1 C1 C2 . . 115.7(3) ?
C1 C2 C3 . . 118.9(3) ?
C1 C2 C7 . . 120.6(3) ?
C3 C2 C7 . . 120.4(3) ?
C4 C3 C2 . . 121.7(3) ?
C4 C3 H3A . . 119.1 ?
C2 C3 H3A . . 119.1 ?
C3 C4 O2 . . 124.7(3) ?
C3 C4 C5 . . 118.7(3) ?
O2 C4 C5 . . 116.5(3) ?
C4 C5 C6 . . 120.0(3) ?
C4 C5 C12 . . 121.0(3) ?
C6 C5 C12 . . 118.9(3) ?
C1 C6 C5 . . 120.8(3) ?
C1 C6 H6 . . 119.6 ?
C5 C6 H6 . . 119.6 ?
C8 C7 C2 . . 179.3(4) ?
C7 C8 C9 . . 177.7(3) ?
O3 C9 C8 . . 110.1(3) ?
O3 C9 C11 . . 109.0(3) ?
C8 C9 C11 . . 109.9(3) ?
O3 C9 C10 . . 105.0(3) ?
C8 C9 C10 . . 110.8(3) ?
C11 C9 C10 . . 111.9(3) ?
C9 C10 H10A . . 109.5 ?
C9 C10 H10B . . 109.5 ?
H10A C10 H10B . . 109.5 ?
C9 C10 H10C . . 109.5 ?
H10A C10 H10C . . 109.5 ?
H10B C10 H10C . . 109.5 ?
C9 C11 H11A . . 109.5 ?
C9 C11 H11B . . 109.5 ?
H11A C11 H11B . . 109.5 ?
C9 C11 H11C . . 109.5 ?
H11A C11 H11C . . 109.5 ?
H11B C11 H11C . . 109.5 ?
C13 C12 C5 . . 174.9(3) ?
C12 C13 C14 . . 177.3(3) ?
O4 C14 C13 . . 109.2(3) ?
O4 C14 C16 . . 108.1(3) ?
C13 C14 C16 . . 110.5(3) ?
O4 C14 C15 . . 104.3(3) ?
C13 C14 C15 . . 112.0(3) ?
C16 C14 C15 . . 112.5(3) ?
C14 C15 H15A . . 109.5 ?
C14 C15 H15B . . 109.5 ?
H15A C15 H15B . . 109.5 ?
C14 C15 H15C . . 109.5 ?
H15A C15 H15C . . 109.5 ?
H15B C15 H15C . . 109.5 ?
C14 C16 H16A . . 109.5 ?
C14 C16 H16B . . 109.5 ?
H16A C16 H16B . . 109.5 ?
C14 C16 H16C . . 109.5 ?
H16A C16 H16C . . 109.5 ?
H16B C16 H16C . . 109.5 ?
O1 C17 C18 . . 108.7(2) ?
O1 C17 H17A . . 109.9 ?
C18 C17 H17A . . 109.9 ?
O1 C17 H17B . . 109.9 ?
C18 C17 H17B . . 109.9 ?
H17A C17 H17B . . 108.3 ?
C17 C18 C19 . . 111.4(2) ?
C17 C18 H18A . . 109.4 ?
C19 C18 H18A . . 109.4 ?
C17 C18 H18B . . 109.4 ?
C19 C18 H18B . . 109.4 ?
H18A C18 H18B . . 108.0 ?
C20 C19 C18 . . 113.9(3) ?
C20 C19 H19A . . 108.8 ?
C18 C19 H19A . . 108.8 ?
C20 C19 H19B . . 108.8 ?
C18 C19 H19B . . 108.8 ?
H19A C19 H19B . . 107.7 ?
C19 C20 C21 . . 114.6(3) ?
C19 C20 H20A . . 108.6 ?
C21 C20 H20A . . 108.6 ?
C19 C20 H20B . . 108.6 ?
C21 C20 H20B . . 108.6 ?
H20A C20 H20B . . 107.6 ?
C20 C21 C22 . . 115.1(3) ?
C20 C21 H21A . . 108.5 ?
C22 C21 H21A . . 108.5 ?
C20 C21 H21B . . 108.5 ?
C22 C21 H21B . . 108.5 ?
H21A C21 H21B . . 107.5 ?
C23 C22 C21 . . 116.1(3) ?
C23 C22 H22A . . 108.3 ?
C21 C22 H22A . . 108.3 ?
C23 C22 H22B . . 108.3 ?
C21 C22 H22B . . 108.3 ?
H22A C22 H22B . . 107.4 ?
C24 C23 C22 . . 117.0(3) ?
C24 C23 H23A . . 108.0 ?
C22 C23 H23A . . 108.0 ?
C24 C23 H23B . . 108.0 ?
C22 C23 H23B . . 108.0 ?
H23A C23 H23B . . 107.3 ?
C25 C24 C23 . . 117.3(3) ?
C25 C24 H24A . . 108.0 ?
C23 C24 H24A . . 108.0 ?
C25 C24 H24B . . 108.0 ?
C23 C24 H24B . . 108.0 ?
H24A C24 H24B . . 107.2 ?
C26 C25 C24 . . 118.9(3) ?
C26 C25 H25A . . 107.6 ?
C24 C25 H25A . . 107.6 ?
C26 C25 H25B . . 107.6 ?
C24 C25 H25B . . 107.6 ?
H25A C25 H25B . . 107.0 ?
C27 C26 C25 . . 118.8(3) ?
C27 C26 H26A . . 107.6 ?
C25 C26 H26A . . 107.6 ?
C27 C26 H26B . . 107.6 ?
C25 C26 H26B . . 107.6 ?
H26A C26 H26B . . 107.0 ?
C26 C27 C28 . . 119.8(4) ?
C26 C27 H27A . . 107.4 ?
C28 C27 H27A . . 107.4 ?
C26 C27 H27B . . 107.4 ?
C28 C27 H27B . . 107.4 ?
H27A C27 H27B . . 106.9 ?
C27 C28 H28A . . 109.5 ?
C27 C28 H28B . . 109.5 ?
H28A C28 H28B . . 109.5 ?
C27 C28 H28C . . 109.5 ?
H28A C28 H28C . . 109.5 ?
H28B C28 H28C . . 109.5 ?
O2 C29 C30 . . 109.8(2) ?
O2 C29 H29A . . 109.7 ?
C30 C29 H29A . . 109.7 ?
O2 C29 H29B . . 109.7 ?
C30 C29 H29B . . 109.7 ?
H29A C29 H29B . . 108.2 ?
C29 C30 C31 . . 113.0(3) ?
C29 C30 H30A . . 109.0 ?
C31 C30 H30A . . 109.0 ?
C29 C30 H30B . . 109.0 ?
C31 C30 H30B . . 109.0 ?
H30A C30 H30B . . 107.8 ?
C32 C31 C30 . . 115.3(3) ?
C32 C31 H31A . . 108.4 ?
C30 C31 H31A . . 108.4 ?
C32 C31 H31B . . 108.4 ?
C30 C31 H31B . . 108.4 ?
H31A C31 H31B . . 107.5 ?
C33 C32 C31 . . 116.4(3) ?
C33 C32 H32A . . 108.2 ?
C31 C32 H32A . . 108.2 ?
C33 C32 H32B . . 108.2 ?
C31 C32 H32B . . 108.2 ?
H32A C32 H32B . . 107.3 ?
C32 C33 C34 . . 116.5(3) ?
C32 C33 H33A . . 108.2 ?
C34 C33 H33A . . 108.2 ?
C32 C33 H33B . . 108.2 ?
C34 C33 H33B . . 108.2 ?
H33A C33 H33B . . 107.3 ?
C35 C34 C33 . . 117.7(3) ?
C35 C34 H34A . . 107.9 ?
C33 C34 H34A . . 107.9 ?
C35 C34 H34B . . 107.9 ?
C33 C34 H34B . . 107.9 ?
H34A C34 H34B . . 107.2 ?
C36 C35 C34 . . 118.8(3) ?
C36 C35 H35A . . 107.6 ?
C34 C35 H35A . . 107.6 ?
C36 C35 H35B . . 107.6 ?
C34 C35 H35B . . 107.6 ?
H35A C35 H35B . . 107.1 ?
C37 C36 C35 . . 119.1(3) ?
C37 C36 H36A . . 107.5 ?
C35 C36 H36A . . 107.5 ?
C37 C36 H36B . . 107.5 ?
C35 C36 H36B . . 107.5 ?
H36A C36 H36B . . 107.0 ?
C36 C37 C38 . . 120.0(4) ?
C36 C37 H37A . . 107.3 ?
C38 C37 H37A . . 107.3 ?
C36 C37 H37B . . 107.3 ?
C38 C37 H37B . . 107.3 ?
H37A C37 H37B . . 106.9 ?
C39 C38 C37 . . 119.8(4) ?
C39 C38 H38A . . 107.4 ?
C37 C38 H38A . . 107.4 ?
C39 C38 H38B . . 107.4 ?
C37 C38 H38B . . 107.4 ?
H38A C38 H38B . . 106.9 ?
C38 C39 C40 . . 122.6(4) ?
C38 C39 H39A . . 106.7 ?
C40 C39 H39A . . 106.7 ?
C38 C39 H39B . . 106.7 ?
C40 C39 H39B . . 106.7 ?
H39A C39 H39B . . 106.6 ?
C39 C40 H40A . . 109.5 ?
C39 C40 H40B . . 109.5 ?
H40A C40 H40B . . 109.5 ?
C39 C40 H40C . . 109.5 ?
H40A C40 H40C . . 109.5 ?
H40B C40 H40C . . 109.5 ?

loop_
_geom_bond_atom_site_label_1
_geom_bond_atom_site_label_2
_geom_bond_site_symmetry_2
_geom_bond_distance
_geom_bond_publ_flag
O1 C1 . 1.372(3) ?
O1 C17 . 1.436(3) ?
O2 C4 . 1.369(3) ?
O2 C29 . 1.424(3) ?
O3 C9 . 1.434(3) ?
O3 H3 . 0.8200 ?
O4 C14 . 1.449(3) ?
O4 H4 . 0.8200 ?
C1 C6 . 1.363(4) ?
C1 C2 . 1.392(3) ?
C2 C3 . 1.396(3) ?
C2 C7 . 1.446(4) ?
C3 C4 . 1.365(4) ?
C3 H3A . 0.9300 ?
C4 C5 . 1.391(3) ?
C5 C6 . 1.392(3) ?
C5 C12 . 1.449(4) ?
C6 H6 . 0.9300 ?
C7 C8 . 1.178(4) ?
C8 C9 . 1.471(4) ?
C9 C11 . 1.511(4) ?
C9 C10 . 1.512(4) ?
C10 H10A . 0.9600 ?
C10 H10B . 0.9600 ?
C10 H10C . 0.9600 ?
C11 H11A . 0.9600 ?
C11 H11B . 0.9600 ?
C11 H11C . 0.9600 ?
C12 C13 . 1.180(4) ?
C13 C14 . 1.465(4) ?
C14 C16 . 1.497(4) ?
C14 C15 . 1.512(4) ?
C15 H15A . 0.9600 ?
C15 H15B . 0.9600 ?
C15 H15C . 0.9600 ?
C16 H16A . 0.9600 ?
C16 H16B . 0.9600 ?
C16 H16C . 0.9600 ?
C17 C18 . 1.495(3) ?
C17 H17A . 0.9700 ?
C17 H17B . 0.9700 ?
C18 C19 . 1.509(3) ?
C18 H18A . 0.9700 ?
C18 H18B . 0.9700 ?
C19 C20 . 1.503(3) ?
C19 H19A . 0.9700 ?
C19 H19B . 0.9700 ?
C20 C21 . 1.505(4) ?
C20 H20A . 0.9700 ?
C20 H20B . 0.9700 ?
C21 C22 . 1.505(4) ?
C21 H21A . 0.9700 ?
C21 H21B . 0.9700 ?
C22 C23 . 1.489(4) ?
C22 H22A . 0.9700 ?
C22 H22B . 0.9700 ?
C23 C24 . 1.487(4) ?
C23 H23A . 0.9700 ?
C23 H23B . 0.9700 ?
C24 C25 . 1.478(4) ?
C24 H24A . 0.9700 ?
C24 H24B . 0.9700 ?
C25 C26 . 1.475(4) ?
C25 H25A . 0.9700 ?
C25 H25B . 0.9700 ?
C26 C27 . 1.460(4) ?
C26 H26A . 0.9700 ?
C26 H26B . 0.9700 ?
C27 C28 . 1.464(4) ?
C27 H27A . 0.9700 ?
C27 H27B . 0.9700 ?
C28 H28A . 0.9600 ?
C28 H28B . 0.9600 ?
C28 H28C . 0.9600 ?
C29 C30 . 1.484(3) ?
C29 H29A . 0.9700 ?
C29 H29B . 0.9700 ?
C30 C31 . 1.511(3) ?
C30 H30A . 0.9700 ?
C30 H30B . 0.9700 ?
C31 C32 . 1.492(3) ?
C31 H31A . 0.9700 ?
C31 H31B . 0.9700 ?
C32 C33 . 1.490(4) ?
C32 H32A . 0.9700 ?
C32 H32B . 0.9700 ?
C33 C34 . 1.494(4) ?
C33 H33A . 0.9700 ?
C33 H33B . 0.9700 ?
C34 C35 . 1.480(4) ?
C34 H34A . 0.9700 ?
C34 H34B . 0.9700 ?
C35 C36 . 1.475(4) ?
C35 H35A . 0.9700 ?
C35 H35B . 0.9700 ?
C36 C37 . 1.459(4) ?
C36 H36A . 0.9700 ?
C36 H36B . 0.9700 ?
C37 C38 . 1.471(4) ?
C37 H37A . 0.9700 ?
C37 H37B . 0.9700 ?
C38 C39 . 1.442(4) ?
C38 H38A . 0.9700 ?
C38 H38B . 0.9700 ?
C39 C40 . 1.444(4) ?
C39 H39A . 0.9700 ?
C39 H39B . 0.9700 ?
C40 H40A . 0.9600 ?
C40 H40B . 0.9600 ?
C40 H40C . 0.9600 ?

loop_
_geom_hbond_atom_site_label_D
_geom_hbond_atom_site_label_H
_geom_hbond_atom_site_label_A
_geom_hbond_site_symmetry_A
_geom_hbond_distance_DH
_geom_hbond_distance_HA
_geom_hbond_distance_DA
_geom_hbond_angle_DHA
O3 H3 O4 2_666 0.82 2.04 2.853(3) 173.2
O4 H4 O1 2_666 0.82 2.35 3.167(3) 174.5

loop_
_geom_torsion_atom_site_label_1
_geom_torsion_atom_site_label_2
_geom_torsion_atom_site_label_3
_geom_torsion_atom_site_label_4
_geom_torsion_site_symmetry_1
_geom_torsion_site_symmetry_2
_geom_torsion_site_symmetry_3
_geom_torsion_site_symmetry_4
_geom_torsion
_geom_torsion_publ_flag
C17 O1 C1 C6 . . . . -5.5(4) ?
C17 O1 C1 C2 . . . . 174.3(3) ?
C6 C1 C2 C3 . . . . -0.6(4) ?
O1 C1 C2 C3 . . . . 179.6(3) ?
C6 C1 C2 C7 . . . . -179.4(3) ?
O1 C1 C2 C7 . . . . 0.7(4) ?
C1 C2 C3 C4 . . . . -0.2(4) ?
C7 C2 C3 C4 . . . . 178.6(3) ?
C2 C3 C4 O2 . . . . -178.6(3) ?
C2 C3 C4 C5 . . . . -0.2(4) ?
C29 O2 C4 C3 . . . . 2.0(4) ?
C29 O2 C4 C5 . . . . -176.4(3) ?
C3 C4 C5 C6 . . . . 1.4(4) ?
O2 C4 C5 C6 . . . . 179.9(3) ?
C3 C4 C5 C12 . . . . -176.6(3) ?
O2 C4 C5 C12 . . . . 2.0(4) ?
O1 C1 C6 C5 . . . . -178.4(3) ?
C2 C1 C6 C5 . . . . 1.8(5) ?
C4 C5 C6 C1 . . . . -2.2(4) ?
C12 C5 C6 C1 . . . . 175.8(3) ?
C1 C2 C7 C8 . . . . 16E1(3) ?
C3 C2 C7 C8 . . . . -2E1(3) ?
C2 C7 C8 C9 . . . . -16E1(2) ?
C7 C8 C9 O3 . . . . 62(9) ?
C7 C8 C9 C11 . . . . -58(9) ?
C7 C8 C9 C10 . . . . 18E1(10) ?
C4 C5 C12 C13 . . . . 141(4) ?
C6 C5 C12 C13 . . . . -36(4) ?
C5 C12 C13 C14 . . . . 29(11) ?
C12 C13 C14 O4 . . . . -73(8) ?
C12 C13 C14 C16 . . . . 46(8) ?
C12 C13 C14 C15 . . . . 172(8) ?
C1 O1 C17 C18 . . . . -177.2(2) ?
O1 C17 C18 C19 . . . . 176.3(2) ?
C17 C18 C19 C20 . . . . 179.0(3) ?
C18 C19 C20 C21 . . . . 176.9(3) ?
C19 C20 C21 C22 . . . . -179.8(3) ?
C20 C21 C22 C23 . . . . 178.8(3) ?
C21 C22 C23 C24 . . . . -179.8(3) ?
C22 C23 C24 C25 . . . . 178.2(4) ?
C23 C24 C25 C26 . . . . 179.6(4) ?
C24 C25 C26 C27 . . . . 178.7(4) ?
C25 C26 C27 C28 . . . . 179.8(4) ?
C4 O2 C29 C30 . . . . 177.6(3) ?
O2 C29 C30 C31 . . . . -171.4(3) ?
C29 C30 C31 C32 . . . . -176.5(3) ?
C30 C31 C32 C33 . . . . -177.8(3) ?
C31 C32 C33 C34 . . . . -179.5(3) ?
C32 C33 C34 C35 . . . . -178.6(3) ?
C33 C34 C35 C36 . . . . 179.4(4) ?
C34 C35 C36 C37 . . . . -178.6(4) ?
C35 C36 C37 C38 . . . . -179.6(4) ?
C36 C37 C38 C39 . . . . -177.4(4) ?
C37 C38 C39 C40 . . . . -178.0(4) ?

loop_
_cod_related_entry_id
_cod_related_entry_database
_cod_related_entry_code
1 ChemSpider 8802935
